data_4031905
loop_
_publ_author_name
'Paul, Kartick'
'Jalal, Swapnadeep'
'Kundal, Sandip'
'Jana, Umasish'

_publ_section_title
;
 Synthesis of Fused Dibenzofuran Derivatives via Palladium-Catalyzed
 Domino C-C Bond Formation and Iron-Catalyzed
 Cycloisomerization/Aromatization.
;
_journal_issue 3
_journal_name_full 'The Journal of organic chemistry'
_journal_page_first 1164
_journal_page_last 1174
_journal_paper_doi 10.1021/acs.joc.5b02637
_journal_volume 81
_journal_year 2016
_chemical_formula_sum 'C22 H14 O'
_chemical_formula_weight 294.33
_chemical_name_systematic
;
 ?
;
_space_group_IT_number 2
_symmetry_cell_setting triclinic
_symmetry_space_group_name_Hall '-P 1'
_symmetry_space_group_name_H-M 'P -1'
_atom_sites_solution_hydrogens geom
_atom_sites_solution_primary direct
_atom_sites_solution_secondary difmap
_audit_creation_method SHELXL-97
_cell_angle_alpha 98.755(2)
_cell_angle_beta 113.273(2)
_cell_angle_gamma 114.4400(10)
_cell_formula_units_Z 2
_cell_length_a 9.1784(2)
_cell_length_b 10.2343(2)
_cell_length_c 10.5109(3)
_cell_measurement_reflns_used 250
_cell_measurement_temperature 298(2)
_cell_measurement_theta_max 27.5
_cell_measurement_theta_min 2.3
_cell_volume 764.64(4)
_computing_cell_refinement 'SMART APEX II'
_computing_data_collection 'SMART APEX II (Bruker,2010)'
_computing_data_reduction 'SAINT (Bruker,2000)'
_computing_molecular_graphics 'Ortep-3v2 for windows (Farrugia, 1997)'
_computing_publication_material 'PLATON (Spek, 2008)'
_computing_structure_refinement 'SHELXL-97 (Sheldrick, 2008)'
_computing_structure_solution 'SHELXS-97 (Sheldrick, 2008)'
_diffrn_ambient_temperature 298(2)
_diffrn_measured_fraction_theta_full 0.988
_diffrn_measured_fraction_theta_max 0.988
_diffrn_measurement_device_type 'CCD area detector'
_diffrn_measurement_method 'phi and omega scans'
_diffrn_radiation_monochromator graphite
_diffrn_radiation_source 'fine-focus sealed tube'
_diffrn_radiation_type MoK\a
_diffrn_radiation_wavelength 0.71073
_diffrn_reflns_av_R_equivalents 0.0263
_diffrn_reflns_av_sigmaI/netI 0.0299
_diffrn_reflns_limit_h_max 11
_diffrn_reflns_limit_h_min -11
_diffrn_reflns_limit_k_max 13
_diffrn_reflns_limit_k_min -13
_diffrn_reflns_limit_l_max 13
_diffrn_reflns_limit_l_min -12
_diffrn_reflns_number 12329
_diffrn_reflns_theta_full 27.47
_diffrn_reflns_theta_max 27.47
_diffrn_reflns_theta_min 2.28
_exptl_absorpt_coefficient_mu 0.077
_exptl_absorpt_correction_T_max 0.9826
_exptl_absorpt_correction_T_min 0.8737
_exptl_absorpt_correction_type multi-scan
_exptl_absorpt_process_details
;
'XPREP' - A PROGRAM DATA PREPARATION & RECIPROCAL 
SPACE EXPLORATION,
Bruker Analytical X-ray Systems, 1997
;
_exptl_crystal_colour Colorless
_exptl_crystal_density_diffrn 1.278
_exptl_crystal_density_method 'not measured'
_exptl_crystal_description Block
_exptl_crystal_F_000 308
_exptl_crystal_size_max 0.20
_exptl_crystal_size_mid 0.10
_exptl_crystal_size_min 0.10
_refine_diff_density_max 0.322
_refine_diff_density_min -0.156
_refine_diff_density_rms 0.028
_refine_ls_extinction_method none
_refine_ls_goodness_of_fit_ref 1.034
_refine_ls_hydrogen_treatment noref
_refine_ls_matrix_type full
_refine_ls_number_parameters 208
_refine_ls_number_reflns 3462
_refine_ls_number_restraints 0
_refine_ls_restrained_S_all 1.034
_refine_ls_R_factor_all 0.0903
_refine_ls_R_factor_gt 0.0509
_refine_ls_shift/su_max 0.007
_refine_ls_shift/su_mean 0.001
_refine_ls_structure_factor_coef Fsqd
_refine_ls_weighting_details 'calc w=1/[\s^2^(Fo^2^)+(0.0635P)^2^+0.1056P] where P=(Fo^2^+2Fc^2^)/3'
_refine_ls_weighting_scheme calc
_refine_ls_wR_factor_gt 0.1280
_refine_ls_wR_factor_ref 0.1476
_reflns_number_gt 2110
_reflns_number_total 3462
_reflns_threshold_expression >2\s(I)
_cod_data_source_file jo5b02637_si_001.cif
_cod_data_source_block uj
_cod_depositor_comments
;
The following automatic conversions were performed:

'_symmetry_cell_setting' value 'Triclinic' changed to 'triclinic'
according to
/usr/data/users/saulius/crontab/automatic-downloads/current/ACS/lib/dictionaries/cif_core.dic
dictionary named 'cif_core.dic' version 2.4.2 from 2011-04-26.

Automatic conversion script
Id: cif_fix_values 4268 2015-11-12 08:31:59Z antanas 
;
_cod_original_cell_volume 764.64(3)
_cod_original_sg_symbol_H-M P-1
_cod_database_code 4031905

loop_
_symmetry_equiv_pos_as_xyz
'x, y, z'
'-x, -y, -z'

loop_
_atom_site_label
_atom_site_type_symbol
_atom_site_fract_x
_atom_site_fract_y
_atom_site_fract_z
_atom_site_U_iso_or_equiv
_atom_site_adp_type
_atom_site_occupancy
_atom_site_symmetry_multiplicity
_atom_site_calc_flag
_atom_site_refinement_flags
C1 C 0.3354(3) 0.1096(3) 0.6076(2) 0.0723(6) Uani 1 1 d .
H1 H 0.2241 0.0258 0.5862 0.087 Uiso 1 1 calc R
C2 C 0.3404(3) 0.2388(3) 0.5880(2) 0.0798(6) Uani 1 1 d .
H2 H 0.2327 0.2429 0.5533 0.096 Uiso 1 1 calc R
C3 C 0.5056(3) 0.3656(3) 0.6195(2) 0.0776(6) Uani 1 1 d .
H3 H 0.5080 0.4546 0.6079 0.093 Uiso 1 1 calc R
C4 C 0.6639(3) 0.3608(2) 0.6672(2) 0.0644(5) Uani 1 1 d .
H4 H 0.7724 0.4459 0.6858 0.077 Uiso 1 1 calc R
C5 C 0.6656(2) 0.2283(2) 0.68886(18) 0.0538(4) Uani 1 1 d .
C6 C 0.4970(2) 0.1001(2) 0.66020(19) 0.0588(5) Uani 1 1 d .
C7 C 0.4926(3) -0.0326(2) 0.68240(19) 0.0620(5) Uani 1 1 d .
H7 H 0.3846 -0.1169 0.6656 0.074 Uiso 1 1 calc R
C8 C 0.6533(3) -0.03222(19) 0.72967(19) 0.0580(5) Uani 1 1 d .
C9 C 0.8250(2) 0.09251(19) 0.75856(18) 0.0575(5) Uani 1 1 d .
C10 C 0.8320(2) 0.2238(2) 0.73909(19) 0.0569(5) Uani 1 1 d .
C11 C 0.9577(2) 0.04046(19) 0.80249(18) 0.0540(4) Uani 1 1 d .
C12 C 0.8565(3) -0.1081(2) 0.7970(2) 0.0614(5) Uani 1 1 d .
C13 C 0.9297(3) -0.1990(2) 0.8301(2) 0.0762(6) Uani 1 1 d .
H13 H 0.8589 -0.2973 0.8267 0.091 Uiso 1 1 calc R
C14 C 1.1116(4) -0.1394(3) 0.8685(2) 0.0840(7) Uani 1 1 d .
H14 H 1.1655 -0.1985 0.8912 0.101 Uiso 1 1 calc R
C15 C 1.2172(3) 0.0078(3) 0.8742(2) 0.0769(6) Uani 1 1 d .
H15 H 1.3405 0.0457 0.9003 0.092 Uiso 1 1 calc R
C16 C 1.1413(3) 0.0983(2) 0.8415(2) 0.0645(5) Uani 1 1 d .
H16 H 1.2126 0.1969 0.8457 0.077 Uiso 1 1 calc R
C17 C 1.0118(2) 0.35765(19) 0.7716(2) 0.0566(5) Uani 1 1 d .
C18 C 1.1526(3) 0.4541(2) 0.9176(2) 0.0734(6) Uani 1 1 d .
H18 H 1.1348 0.4356 0.9958 0.088 Uiso 1 1 calc R
C19 C 1.3186(3) 0.5771(2) 0.9494(2) 0.0802(6) Uani 1 1 d .
H19 H 1.4120 0.6407 1.0481 0.096 Uiso 1 1 calc R
C20 C 1.3450(3) 0.6049(2) 0.8347(3) 0.0744(6) Uani 1 1 d .
H20 H 1.4568 0.6874 0.8555 0.089 Uiso 1 1 calc R
C21 C 1.2076(3) 0.5119(2) 0.6901(2) 0.0720(6) Uani 1 1 d .
H21 H 1.2255 0.5319 0.6124 0.086 Uiso 1 1 calc R
C22 C 1.0423(3) 0.3882(2) 0.6586(2) 0.0667(5) Uani 1 1 d .
H22 H 0.9501 0.3247 0.5596 0.080 Uiso 1 1 calc R
O1 O 0.67404(18) -0.15392(14) 0.75505(14) 0.0701(4) Uani 1 1 d .

loop_
_atom_site_aniso_label
_atom_site_aniso_U_11
_atom_site_aniso_U_22
_atom_site_aniso_U_33
_atom_site_aniso_U_23
_atom_site_aniso_U_13
_atom_site_aniso_U_12
C1 0.0616(12) 0.0787(15) 0.0598(12) 0.0114(11) 0.0316(10) 0.0275(11)
C2 0.0734(14) 0.0986(18) 0.0719(14) 0.0253(13) 0.0356(12) 0.0521(14)
C3 0.0886(15) 0.0832(15) 0.0732(14) 0.0322(12) 0.0411(12) 0.0538(13)
C4 0.0691(12) 0.0617(12) 0.0604(12) 0.0215(10) 0.0334(10) 0.0327(10)
C5 0.0573(10) 0.0548(11) 0.0455(10) 0.0147(8) 0.0264(8) 0.0274(9)
C6 0.0596(11) 0.0604(11) 0.0453(10) 0.0115(9) 0.0274(9) 0.0245(9)
C7 0.0614(11) 0.0508(11) 0.0559(11) 0.0137(9) 0.0323(9) 0.0148(9)
C8 0.0678(12) 0.0410(9) 0.0513(11) 0.0149(8) 0.0329(9) 0.0157(9)
C9 0.0703(12) 0.0452(10) 0.0453(10) 0.0138(8) 0.0306(9) 0.0210(9)
C10 0.0644(11) 0.0484(10) 0.0474(10) 0.0147(8) 0.0283(9) 0.0224(9)
C11 0.0666(11) 0.0469(10) 0.0472(10) 0.0180(8) 0.0289(9) 0.0284(9)
C12 0.0744(13) 0.0487(10) 0.0527(11) 0.0176(9) 0.0328(10) 0.0255(10)
C13 0.1064(17) 0.0528(12) 0.0731(14) 0.0287(11) 0.0458(13) 0.0428(12)
C14 0.117(2) 0.0806(16) 0.0761(15) 0.0353(13) 0.0475(14) 0.0690(15)
C15 0.0828(14) 0.0824(15) 0.0747(14) 0.0300(12) 0.0400(12) 0.0504(13)
C16 0.0718(13) 0.0573(11) 0.0631(12) 0.0232(10) 0.0345(10) 0.0322(10)
C17 0.0609(11) 0.0415(9) 0.0584(11) 0.0188(9) 0.0314(9) 0.0186(8)
C18 0.0756(13) 0.0559(12) 0.0597(12) 0.0224(10) 0.0323(11) 0.0131(10)
C19 0.0670(13) 0.0591(12) 0.0713(14) 0.0201(11) 0.0252(11) 0.0093(10)
C20 0.0626(12) 0.0553(12) 0.0967(17) 0.0322(12) 0.0428(12) 0.0206(10)
C21 0.0809(14) 0.0669(13) 0.0803(15) 0.0394(12) 0.0523(12) 0.0338(11)
C22 0.0677(12) 0.0613(12) 0.0579(12) 0.0216(10) 0.0328(10) 0.0227(10)
O1 0.0800(9) 0.0455(7) 0.0718(9) 0.0227(7) 0.0402(7) 0.0206(7)

loop_
_atom_type_symbol
_atom_type_description
_atom_type_scat_dispersion_real
_atom_type_scat_dispersion_imag
_atom_type_scat_source
C C 0.0033 0.0016 'International Tables Vol C Tables 4.2.6.8 and 6.1.1.4'
H H 0.0000 0.0000 'International Tables Vol C Tables 4.2.6.8 and 6.1.1.4'
O O 0.0106 0.0060 'International Tables Vol C Tables 4.2.6.8 and 6.1.1.4'

loop_
_geom_angle_atom_site_label_1
_geom_angle_atom_site_label_2
_geom_angle_atom_site_label_3
_geom_angle
C2 C1 C6 121.0(2)
C1 C2 C3 120.4(2)
C4 C3 C2 120.7(2)
C3 C4 C5 120.94(19)
C4 C5 C6 118.11(16)
C4 C5 C10 120.79(16)
C6 C5 C10 121.10(16)
C7 C6 C1 121.08(18)
C7 C6 C5 120.21(17)
C1 C6 C5 118.71(18)
C8 C7 C6 116.76(17)
C7 C8 O1 124.75(16)
C7 C8 C9 125.13(17)
O1 C8 C9 110.12(16)
C10 C9 C8 118.77(18)
C10 C9 C11 135.01(17)
C8 C9 C11 106.21(15)
C9 C10 C5 118.03(16)
C9 C10 C17 119.78(17)
C5 C10 C17 122.19(16)
C16 C11 C12 118.29(17)
C16 C11 C9 137.16(16)
C12 C11 C9 104.54(16)
C13 C12 O1 123.52(18)
C13 C12 C11 123.5(2)
O1 C12 C11 113.01(16)
C12 C13 C14 117.2(2)
C13 C14 C15 121.2(2)
C16 C15 C14 120.8(2)
C15 C16 C11 119.06(18)
C22 C17 C18 117.94(17)
C22 C17 C10 121.54(16)
C18 C17 C10 120.53(15)
C19 C18 C17 121.26(18)
C20 C19 C18 119.53(19)
C21 C20 C19 120.16(18)
C20 C21 C22 120.19(18)
C17 C22 C21 120.91(18)
C8 O1 C12 106.12(13)

loop_
_geom_bond_atom_site_label_1
_geom_bond_atom_site_label_2
_geom_bond_distance
C1 C2 1.354(3)
C1 C6 1.415(3)
C2 C3 1.392(3)
C3 C4 1.362(3)
C4 C5 1.414(2)
C5 C6 1.428(2)
C5 C10 1.429(2)
C6 C7 1.399(3)
C7 C8 1.356(3)
C8 O1 1.384(2)
C8 C9 1.430(2)
C9 C10 1.368(2)
C9 C11 1.465(3)
C10 C17 1.503(2)
C11 C16 1.383(3)
C11 C12 1.393(2)
C12 C13 1.368(3)
C12 O1 1.386(2)
C13 C14 1.368(3)
C14 C15 1.390(3)
C15 C16 1.380(3)
C17 C22 1.375(2)
C17 C18 1.384(3)
C18 C19 1.378(3)
C19 C20 1.367(3)
C20 C21 1.363(3)
C21 C22 1.379(2)
